data_7239926
loop_
_publ_author_name
'Hong, ZhaoGuo'
'Zheng, Chu'
'Luo, Bi'
'You, Xin'
'Bian, HeDong'
'Liang, Hong'
'Chen, ZhenFeng'
'Huang, FuPing'

_publ_section_title
;
 Two groups of copperII pyridine--triazole complexes with &#x201C;open or
 close&#x201D; pepper rings and their in vitro antitumor activities
;
_journal_issue 11
_journal_name_full 'RSC Advances'
_journal_page_first 6297
_journal_page_last 6305
_journal_paper_doi 10.1039/C9RA10677D
_journal_volume 10
_journal_year 2020
_chemical_formula_moiety 'C16 H16 Cl2 Cu N4 O3 S, C2 H6 O S'
_chemical_formula_sum 'C18 H22 Cl2 Cu N4 O4 S2'
_chemical_formula_weight 556.99
_space_group_crystal_system monoclinic
_space_group_IT_number 14
_space_group_name_Hall '-P 2ybc'
_space_group_name_H-M_alt 'P 1 21/c 1'
_atom_sites_solution_hydrogens geom
_atom_sites_solution_primary direct
_atom_sites_solution_secondary difmap
_audit_creation_date 2018-03-08
_audit_creation_method
;
  Olex2 1.2
  (compiled 2012.05.09 svn.r2324, GUI svn.r4230)
;
_audit_update_record
;
2019-11-26 deposited with the CCDC.	2020-01-27 downloaded from the CCDC.
;
_cell_angle_alpha 90.00
_cell_angle_beta 127.446(6)
_cell_angle_gamma 90.00
_cell_formula_units_Z 4
_cell_length_a 9.6197(12)
_cell_length_b 22.809(3)
_cell_length_c 13.0632(12)
_cell_measurement_reflns_used 9992
_cell_measurement_temperature 296(2)
_cell_measurement_theta_max 26.32
_cell_measurement_theta_min 2.16
_cell_volume 2275.6(5)
_computing_molecular_graphics
;
O. V. Dolomanov, L. J. Bourhis, R. J. Gildea, J. A. K. Howard and H. Puschmann,
OLEX2: a complete structure solution, refinement and analysis program.
J. Appl. Cryst. (2009). 42, 339-341.
;
_computing_publication_material
;
O. V. Dolomanov, L. J. Bourhis, R. J. Gildea, J. A. K. Howard and H. Puschmann,
OLEX2: a complete structure solution, refinement and analysis program.
J. Appl. Cryst. (2009). 42, 339-341.
;
_computing_structure_refinement
;
XL, G.M. Sheldrick, Acta Cryst.
(2008). A64, 112-122
;
_computing_structure_solution
;
XS, G.M. Sheldrick, Acta Cryst.
(2008). A64, 112-122
;
_diffrn_ambient_temperature 296.15
_diffrn_measured_fraction_theta_full 0.996
_diffrn_measured_fraction_theta_max 0.996
_diffrn_measurement_device_type 'Bruker APEX-II CCD'
_diffrn_measurement_method '\f and \w scans'
_diffrn_radiation_monochromator graphite
_diffrn_radiation_type MoK\a
_diffrn_radiation_wavelength 0.71073
_diffrn_reflns_av_R_equivalents 0.0239
_diffrn_reflns_av_unetI/netI 0.0167
_diffrn_reflns_limit_h_max 11
_diffrn_reflns_limit_h_min -12
_diffrn_reflns_limit_k_max 28
_diffrn_reflns_limit_k_min -28
_diffrn_reflns_limit_l_max 16
_diffrn_reflns_limit_l_min -16
_diffrn_reflns_number 26984
_diffrn_reflns_theta_full 26.32
_diffrn_reflns_theta_max 26.32
_diffrn_reflns_theta_min 1.79
_diffrn_source 'fine-focus sealed tube'
_diffrn_standards_number 0
_exptl_absorpt_coefficient_mu 1.411
_exptl_absorpt_correction_type none
_exptl_crystal_colour yellow
_exptl_crystal_density_diffrn 1.626
_exptl_crystal_density_method 'not measured'
_exptl_crystal_description block
_exptl_crystal_F_000 1140
_refine_diff_density_max 0.590
_refine_diff_density_min -0.339
_refine_diff_density_rms 0.060
_refine_ls_extinction_method none
_refine_ls_goodness_of_fit_ref 1.095
_refine_ls_hydrogen_treatment mixed
_refine_ls_matrix_type full
_refine_ls_number_parameters 284
_refine_ls_number_reflns 4606
_refine_ls_number_restraints 0
_refine_ls_restrained_S_all 1.095
_refine_ls_R_factor_all 0.0325
_refine_ls_R_factor_gt 0.0279
_refine_ls_shift/su_max 0.001
_refine_ls_shift/su_mean 0.000
_refine_ls_structure_factor_coef Fsqd
_refine_ls_weighting_details 'calc w=1/[\s^2^(Fo^2^)+(0.0464P)^2^+0.9741P] where P=(Fo^2^+2Fc^2^)/3'
_refine_ls_weighting_scheme calc
_refine_ls_wR_factor_gt 0.0812
_refine_ls_wR_factor_ref 0.0842
_reflns_number_gt 4110
_reflns_number_total 4606
_reflns_threshold_expression >2sigma(I)
_cod_data_source_file c9ra10677d2.cif
_cod_data_source_block aaa
_cod_depositor_comments 'Adding full bibliography for 7239922--7239927.cif.'
_cod_original_sg_symbol_H-M P21/c
_cod_database_code 7239926

loop_
_space_group_symop_id
_space_group_symop_operation_xyz
1 'x, y, z'
2 '-x, y+1/2, -z+1/2'
3 '-x, -y, -z'
4 'x, -y-1/2, z-1/2'

loop_
_atom_site_label
_atom_site_type_symbol
_atom_site_fract_x
_atom_site_fract_y
_atom_site_fract_z
_atom_site_U_iso_or_equiv
_atom_site_adp_type
_atom_site_occupancy
_atom_site_symmetry_multiplicity
_atom_site_calc_flag
_atom_site_refinement_flags
Cu1 Cu 0.40001(3) 0.625197(10) 0.76400(2) 0.03249(9) Uani 1 1 d .
Cl1 Cl 0.10545(7) 0.59921(2) 0.64805(6) 0.04666(15) Uani 1 1 d .
Cl2 Cl 0.58933(7) 0.61452(2) 0.99391(5) 0.04310(14) Uani 1 1 d .
S1 S 0.42436(8) 0.49433(2) 0.79863(6) 0.04212(14) Uani 1 1 d .
S2 S 0.22329(9) 0.52569(2) 0.34403(6) 0.04796(15) Uani 1 1 d .
O1 O -0.0691(2) 0.71388(8) 0.99964(19) 0.0557(5) Uani 1 1 d .
O2 O 0.0504(3) 0.63318(7) 0.9720(2) 0.0590(5) Uani 1 1 d .
O3 O 0.4601(2) 0.54598(6) 0.74185(17) 0.0469(4) Uani 1 1 d .
O4 O 0.2829(3) 0.58027(7) 0.3173(2) 0.0601(5) Uani 1 1 d .
N1 N 0.5274(2) 0.65713(7) 0.68778(17) 0.0327(4) Uani 1 1 d .
N2 N 0.4443(2) 0.80180(7) 0.74723(17) 0.0363(4) Uani 1 1 d .
N3 N 0.3702(2) 0.71229(7) 0.77306(15) 0.0289(3) Uani 1 1 d .
N4 N 0.3502(2) 0.80544(7) 0.79254(17) 0.0357(4) Uani 1 1 d .
H4 H 0.3227 0.8380 0.8094 0.043 Uiso 1 1 d R
C1 C -0.0542(3) 0.65169(12) 1.0093(3) 0.0493(6) Uani 1 1 d .
H1A H -0.0004 0.6396 1.0973 0.059 Uiso 1 1 calc R
H1B H -0.1695 0.6340 0.9535 0.059 Uiso 1 1 calc R
C2 C 0.0184(3) 0.73112(10) 0.9520(2) 0.0390(5) Uani 1 1 d .
C3 C 0.0389(4) 0.78655(10) 0.9238(3) 0.0504(6) Uani 1 1 d .
H3 H -0.0076 0.8190 0.9364 0.060 Uiso 1 1 calc R
C4 C 0.1329(3) 0.79201(10) 0.8753(2) 0.0451(5) Uani 1 1 d .
H4A H 0.1487 0.8291 0.8543 0.054 Uiso 1 1 calc R
C5 C 0.2043(2) 0.74366(9) 0.85716(18) 0.0306(4) Uani 1 1 d .
C6 C 0.1836(3) 0.68750(9) 0.8892(2) 0.0359(4) Uani 1 1 d .
H6 H 0.2318 0.6547 0.8794 0.043 Uiso 1 1 calc R
C7 C 0.0893(3) 0.68309(9) 0.9355(2) 0.0355(4) Uani 1 1 d .
C8 C 0.3049(2) 0.75250(8) 0.80814(18) 0.0297(4) Uani 1 1 d .
C9 C 0.4531(2) 0.74496(8) 0.73672(19) 0.0301(4) Uani 1 1 d .
C10 C 0.5394(2) 0.71607(8) 0.68945(18) 0.0303(4) Uani 1 1 d .
C11 C 0.6237(3) 0.74542(10) 0.6489(2) 0.0389(5) Uani 1 1 d .
H11 H 0.6278 0.7862 0.6496 0.047 Uiso 1 1 calc R
C12 C 0.7019(3) 0.71284(11) 0.6073(2) 0.0460(5) Uani 1 1 d .
H12 H 0.7614 0.7314 0.5810 0.055 Uiso 1 1 calc R
C13 C 0.6906(3) 0.65268(12) 0.6052(2) 0.0478(6) Uani 1 1 d .
H13 H 0.7429 0.6300 0.5780 0.057 Uiso 1 1 calc R
C14 C 0.6001(3) 0.62638(10) 0.6444(2) 0.0424(5) Uani 1 1 d .
H14 H 0.5896 0.5858 0.6403 0.051 Uiso 1 1 calc R
C15 C 0.6319(4) 0.46305(14) 0.9124(3) 0.0691(8) Uani 1 1 d .
H15A H 0.6850 0.4538 0.8716 0.104 Uiso 1 1 calc R
H15B H 0.6194 0.4279 0.9465 0.104 Uiso 1 1 calc R
H15C H 0.7045 0.4904 0.9812 0.104 Uiso 1 1 calc R
C16 C 0.3389(4) 0.43912(12) 0.6777(4) 0.0705(8) Uani 1 1 d .
H16A H 0.2230 0.4499 0.6044 0.106 Uiso 1 1 calc R
H16B H 0.3347 0.4024 0.7116 0.106 Uiso 1 1 calc R
H16C H 0.4131 0.4354 0.6519 0.106 Uiso 1 1 calc R
C17 C 0.0719(7) 0.54805(14) 0.3698(5) 0.0993(14) Uani 1 1 d .
H17A H -0.0127 0.5739 0.3016 0.149 Uiso 1 1 calc R
H17B H 0.1323 0.5682 0.4508 0.149 Uiso 1 1 calc R
H17C H 0.0133 0.5143 0.3710 0.149 Uiso 1 1 calc R
C18 C 0.0765(6) 0.49080(17) 0.1957(3) 0.0967(13) Uani 1 1 d .
H18A H 0.1369 0.4787 0.1619 0.145 Uiso 1 1 calc R
H18B H -0.0158 0.5175 0.1365 0.145 Uiso 1 1 calc R
H18C H 0.0276 0.4571 0.2073 0.145 Uiso 1 1 calc R

loop_
_atom_site_aniso_label
_atom_site_aniso_U_11
_atom_site_aniso_U_22
_atom_site_aniso_U_33
_atom_site_aniso_U_23
_atom_site_aniso_U_13
_atom_site_aniso_U_12
Cu1 0.04154(16) 0.02037(13) 0.04738(16) -0.00050(9) 0.03316(14) -0.00024(9)
Cl1 0.0419(3) 0.0403(3) 0.0575(3) -0.0057(2) 0.0301(3) -0.0117(2)
Cl2 0.0462(3) 0.0439(3) 0.0452(3) 0.0049(2) 0.0309(3) 0.0030(2)
S1 0.0477(3) 0.0262(3) 0.0700(4) 0.0066(2) 0.0449(3) 0.0046(2)
S2 0.0579(4) 0.0288(3) 0.0619(4) -0.0011(2) 0.0388(3) -0.0064(2)
O1 0.0648(11) 0.0597(11) 0.0734(12) 0.0011(9) 0.0580(11) 0.0067(9)
O2 0.0767(13) 0.0425(9) 0.0988(15) 0.0106(9) 0.0745(13) 0.0045(8)
O3 0.0739(11) 0.0230(7) 0.0753(11) 0.0038(7) 0.0617(10) 0.0036(7)
O4 0.0794(13) 0.0313(8) 0.0976(15) -0.0074(9) 0.0684(12) -0.0150(8)
N1 0.0361(9) 0.0291(8) 0.0418(9) 0.0021(7) 0.0284(8) 0.0006(7)
N2 0.0410(9) 0.0254(8) 0.0469(10) 0.0016(7) 0.0290(9) -0.0012(7)
N3 0.0316(8) 0.0236(8) 0.0358(8) 0.0002(6) 0.0228(7) -0.0001(6)
N4 0.0410(9) 0.0227(8) 0.0477(10) -0.0004(7) 0.0292(9) 0.0013(7)
C1 0.0454(13) 0.0628(16) 0.0525(14) 0.0022(11) 0.0364(12) -0.0006(11)
C2 0.0357(11) 0.0491(12) 0.0382(11) -0.0046(9) 0.0255(10) 0.0025(9)
C3 0.0631(15) 0.0390(13) 0.0696(16) -0.0053(11) 0.0510(14) 0.0096(11)
C4 0.0592(14) 0.0291(10) 0.0615(14) -0.0015(10) 0.0441(13) 0.0027(10)
C5 0.0298(9) 0.0289(10) 0.0327(10) -0.0031(7) 0.0188(8) 0.0019(7)
C6 0.0401(11) 0.0297(10) 0.0471(12) -0.0011(8) 0.0313(10) 0.0035(8)
C7 0.0347(10) 0.0347(11) 0.0386(11) 0.0006(8) 0.0231(9) 0.0015(8)
C8 0.0308(9) 0.0230(9) 0.0315(9) 0.0004(7) 0.0170(8) 0.0019(7)
C9 0.0310(9) 0.0251(9) 0.0352(10) 0.0027(7) 0.0206(8) -0.0015(7)
C10 0.0280(9) 0.0308(10) 0.0317(9) 0.0031(8) 0.0179(8) 0.0003(7)
C11 0.0384(11) 0.0376(11) 0.0425(11) 0.0050(9) 0.0255(10) -0.0056(9)
C12 0.0421(12) 0.0621(15) 0.0455(12) 0.0026(11) 0.0326(11) -0.0082(11)
C13 0.0499(14) 0.0583(15) 0.0530(14) -0.0022(11) 0.0405(12) 0.0022(11)
C14 0.0516(13) 0.0368(12) 0.0549(14) -0.0008(10) 0.0407(12) 0.0022(9)
C15 0.0551(16) 0.0690(19) 0.090(2) 0.0342(16) 0.0479(17) 0.0184(14)
C16 0.074(2) 0.0379(14) 0.105(2) -0.0156(15) 0.0575(19) -0.0095(13)
C17 0.157(4) 0.0512(18) 0.181(4) -0.016(2) 0.150(4) -0.021(2)
C18 0.129(3) 0.073(2) 0.075(2) -0.0299(18) 0.055(2) -0.051(2)

loop_
_atom_type_symbol
_atom_type_description
_atom_type_scat_dispersion_real
_atom_type_scat_dispersion_imag
_atom_type_scat_source
C C 0.0033 0.0016 'International Tables Vol C Tables 4.2.6.8 and 6.1.1.4'
H H 0.0000 0.0000 'International Tables Vol C Tables 4.2.6.8 and 6.1.1.4'
Cl Cl 0.1484 0.1585 'International Tables Vol C Tables 4.2.6.8 and 6.1.1.4'
Cu Cu 0.3201 1.2651 'International Tables Vol C Tables 4.2.6.8 and 6.1.1.4'
N N 0.0061 0.0033 'International Tables Vol C Tables 4.2.6.8 and 6.1.1.4'
O O 0.0106 0.0060 'International Tables Vol C Tables 4.2.6.8 and 6.1.1.4'
S S 0.1246 0.1234 'International Tables Vol C Tables 4.2.6.8 and 6.1.1.4'

loop_
_geom_angle_atom_site_label_1
_geom_angle_atom_site_label_2
_geom_angle_atom_site_label_3
_geom_angle
Cl1 Cu1 Cl2 118.99(2)
Cl1 Cu1 S1 78.37(2)
Cl2 Cu1 S1 77.31(2)
O3 Cu1 Cl1 91.19(5)
O3 Cu1 Cl2 91.35(6)
O3 Cu1 S1 27.03(4)
O3 Cu1 N1 86.62(6)
O3 Cu1 N3 166.98(6)
N1 Cu1 Cl1 126.98(5)
N1 Cu1 Cl2 114.02(5)
N1 Cu1 S1 113.38(5)
N3 Cu1 Cl1 97.36(5)
N3 Cu1 Cl2 93.05(5)
N3 Cu1 S1 165.45(5)
N3 Cu1 N1 80.39(6)
O3 S1 Cu1 35.62(6)
O3 S1 C15 104.26(12)
O3 S1 C16 103.38(13)
C15 S1 Cu1 118.31(11)
C15 S1 C16 97.88(17)
C16 S1 Cu1 128.04(12)
O4 S2 C17 106.42(13)
O4 S2 C18 106.62(15)
C18 S2 C17 98.0(2)
C2 O1 C1 105.65(17)
C7 O2 C1 105.81(18)
S1 O3 Cu1 117.35(9)
C10 N1 Cu1 113.73(13)
C14 N1 Cu1 128.27(14)
C14 N1 C10 117.95(17)
C9 N2 N4 102.08(16)
C8 N3 Cu1 143.65(13)
C8 N3 C9 103.82(16)
C9 N3 Cu1 112.42(12)
N2 N4 H4 123.9
C8 N4 N2 112.18(16)
C8 N4 H4 123.9
O1 C1 H1A 110.0
O1 C1 H1B 110.0
O2 C1 O1 108.58(19)
O2 C1 H1A 110.0
O2 C1 H1B 110.0
H1A C1 H1B 108.4
O1 C2 C7 110.0(2)
C3 C2 O1 128.1(2)
C3 C2 C7 121.9(2)
C2 C3 H3 121.7
C2 C3 C4 116.6(2)
C4 C3 H3 121.7
C3 C4 H4A 119.0
C3 C4 C5 122.1(2)
C5 C4 H4A 119.0
C4 C5 C6 119.95(19)
C4 C5 C8 119.41(19)
C6 C5 C8 120.62(17)
C5 C6 H6 121.5
C7 C6 C5 116.97(19)
C7 C6 H6 121.5
O2 C7 C2 109.90(18)
C6 C7 O2 127.62(19)
C6 C7 C2 122.5(2)
N3 C8 N4 107.50(17)
N3 C8 C5 128.89(17)
N4 C8 C5 123.60(17)
N2 C9 N3 114.43(17)
N2 C9 C10 125.44(18)
N3 C9 C10 120.13(17)
N1 C10 C9 113.09(16)
N1 C10 C11 122.76(19)
C11 C10 C9 124.15(19)
C10 C11 H11 120.8
C10 C11 C12 118.5(2)
C12 C11 H11 120.8
C11 C12 H12 120.4
C13 C12 C11 119.3(2)
C13 C12 H12 120.4
C12 C13 H13 120.5
C12 C13 C14 119.0(2)
C14 C13 H13 120.5
N1 C14 C13 122.5(2)
N1 C14 H14 118.7
C13 C14 H14 118.7
S1 C15 H15A 109.5
S1 C15 H15B 109.5
S1 C15 H15C 109.5
H15A C15 H15B 109.5
H15A C15 H15C 109.5
H15B C15 H15C 109.5
S1 C16 H16A 109.5
S1 C16 H16B 109.5
S1 C16 H16C 109.5
H16A C16 H16B 109.5
H16A C16 H16C 109.5
H16B C16 H16C 109.5
S2 C17 H17A 109.5
S2 C17 H17B 109.5
S2 C17 H17C 109.5
H17A C17 H17B 109.5
H17A C17 H17C 109.5
H17B C17 H17C 109.5
S2 C18 H18A 109.5
S2 C18 H18B 109.5
S2 C18 H18C 109.5
H18A C18 H18B 109.5
H18A C18 H18C 109.5
H18B C18 H18C 109.5

loop_
_geom_bond_atom_site_label_1
_geom_bond_atom_site_label_2
_geom_bond_distance
Cu1 Cl1 2.3357(7)
Cu1 Cl2 2.3969(7)
Cu1 S1 3.0067(7)
Cu1 O3 1.9715(15)
Cu1 N1 2.1231(16)
Cu1 N3 2.0207(16)
S1 O3 1.5384(15)
S1 C15 1.759(3)
S1 C16 1.783(3)
S2 O4 1.4981(17)
S2 C17 1.758(3)
S2 C18 1.748(3)
O1 C1 1.424(3)
O1 C2 1.373(3)
O2 C1 1.423(3)
O2 C7 1.371(3)
N1 C10 1.348(3)
N1 C14 1.336(3)
N2 N4 1.352(3)
N2 C9 1.312(3)
N3 C8 1.340(2)
N3 C9 1.370(2)
N4 H4 0.8600
N4 C8 1.341(3)
C1 H1A 0.9700
C1 H1B 0.9700
C2 C3 1.365(3)
C2 C7 1.375(3)
C3 H3 0.9300
C3 C4 1.389(3)
C4 H4A 0.9300
C4 C5 1.393(3)
C5 C6 1.399(3)
C5 C8 1.463(3)
C6 H6 0.9300
C6 C7 1.366(3)
C9 C10 1.459(3)
C10 C11 1.382(3)
C11 H11 0.9300
C11 C12 1.382(3)
C12 H12 0.9300
C12 C13 1.375(4)
C13 H13 0.9300
C13 C14 1.386(3)
C14 H14 0.9300
C15 H15A 0.9600
C15 H15B 0.9600
C15 H15C 0.9600
C16 H16A 0.9600
C16 H16B 0.9600
C16 H16C 0.9600
C17 H17A 0.9600
C17 H17B 0.9600
C17 H17C 0.9600
C18 H18A 0.9600
C18 H18B 0.9600
C18 H18C 0.9600
